data_4082395
loop_
_publ_author_name
'Li, Yinle'
'Tang, Junkai'
'Gu, Jun'
'Wang, Quanrui'
'Sun, Peipei'
'Zhang, Dao'

_publ_section_title
;
 Chiral 1,2-Cyclohexane-Bridged Bis-NHC Palladium Catalysts for Asymmetric
 Suzuki--Miyaura Coupling: Synthesis, Characterization, and Steric Effects
 on Enantiocontrol
;
_journal_issue 4
_journal_name_full Organometallics
_journal_page_first 876
_journal_paper_doi 10.1021/om400825e
_journal_volume 33
_journal_year 2014
_chemical_formula_sum 'C53 H73 Br2 Cl3 N4 O4 Pd'
_chemical_formula_weight 1202.72
_chemical_name_systematic
; 
 ? 
;
_space_group_IT_number 1
_symmetry_cell_setting triclinic
_symmetry_space_group_name_Hall 'P 1'
_symmetry_space_group_name_H-M 'P 1'
_atom_sites_solution_hydrogens geom
_atom_sites_solution_primary direct
_atom_sites_solution_secondary difmap
_audit_creation_method SHELXL-97
_cell_angle_alpha 91.789(5)
_cell_angle_beta 104.749(4)
_cell_angle_gamma 96.057(4)
_cell_formula_units_Z 1
_cell_length_a 9.141(3)
_cell_length_b 10.484(4)
_cell_length_c 15.961(6)
_cell_measurement_reflns_used 926
_cell_measurement_temperature 293(2)
_cell_measurement_theta_max 27.162
_cell_measurement_theta_min 2.954
_cell_volume 1468.3(9)
_computing_cell_refinement 'Bruker SMART'
_computing_data_collection 'Bruker SMART'
_computing_data_reduction 'Bruker SHELXTL'
_computing_molecular_graphics 'Bruker SHELXTL'
_computing_publication_material 'Bruker SHELXTL'
_computing_structure_refinement 'SHELXL-97 (Sheldrick, 2008)'
_computing_structure_solution 'SHELXS-97 (Sheldrick, 2008)'
_diffrn_ambient_temperature 293(2)
_diffrn_measured_fraction_theta_full 0.979
_diffrn_measured_fraction_theta_max 0.979
_diffrn_measurement_device_type 'CCD area detector'
_diffrn_measurement_method 'phi and omega scans'
_diffrn_radiation_monochromator graphite
_diffrn_radiation_source 'fine-focus sealed tube'
_diffrn_radiation_type MoK\a
_diffrn_radiation_wavelength 0.71073
_diffrn_reflns_av_R_equivalents 0.0000
_diffrn_reflns_av_sigmaI/netI 0.0291
_diffrn_reflns_limit_h_max 10
_diffrn_reflns_limit_h_min -10
_diffrn_reflns_limit_k_max 11
_diffrn_reflns_limit_k_min -12
_diffrn_reflns_limit_l_max 18
_diffrn_reflns_limit_l_min -17
_diffrn_reflns_number 6090
_diffrn_reflns_theta_full 25.02
_diffrn_reflns_theta_max 25.02
_diffrn_reflns_theta_min 1.32
_exptl_absorpt_coefficient_mu 1.857
_exptl_absorpt_correction_T_max 0.7943
_exptl_absorpt_correction_T_min 0.7311
_exptl_absorpt_correction_type multi-scan
_exptl_absorpt_process_details sadabs
_exptl_crystal_colour colorless
_exptl_crystal_density_diffrn 1.360
_exptl_crystal_density_method 'not measured'
_exptl_crystal_description block
_exptl_crystal_F_000 618
_exptl_crystal_size_max 0.18
_exptl_crystal_size_mid 0.15
_exptl_crystal_size_min 0.13
_refine_diff_density_max 1.188
_refine_diff_density_min -1.042
_refine_diff_density_rms 0.127
_refine_ls_abs_structure_details 'Flack H D (1983), Acta Cryst. A39, 876-881'
_refine_ls_abs_structure_Flack -0.013(11)
_refine_ls_extinction_method none
_refine_ls_goodness_of_fit_ref 1.034
_refine_ls_hydrogen_treatment constr
_refine_ls_matrix_type full
_refine_ls_number_parameters 595
_refine_ls_number_reflns 6090
_refine_ls_number_restraints 3
_refine_ls_restrained_S_all 1.034
_refine_ls_R_factor_all 0.0591
_refine_ls_R_factor_gt 0.0554
_refine_ls_shift/su_max 0.000
_refine_ls_shift/su_mean 0.000
_refine_ls_structure_factor_coef Fsqd
_refine_ls_weighting_details 'calc w=1/[\s^2^(Fo^2^)+(0.1305P)^2^+0.0000P] where P=(Fo^2^+2Fc^2^)/3'
_refine_ls_weighting_scheme calc
_refine_ls_wR_factor_gt 0.1503
_refine_ls_wR_factor_ref 0.1569
_reflns_number_gt 5618
_reflns_number_total 6090
_reflns_threshold_expression >2sigma(I)
_cod_data_source_file om400825e_si_002.cif
_cod_data_source_block 2a
_cod_depositor_comments
;
The following automatic conversions were performed:

'_symmetry_cell_setting' value 'Triclinic' changed to 'triclinic'
according to
/usr/data/users/saulius/automatic-downloads/current/ACS/lib/dictionaries/cif_core.dic
dictionary named 'cif_core.dic' version 2.4.2 from 2011-04-26.

Automatic conversion script
Id: cif_fix_values 2281 2013-09-26 08:29:07Z andrius 
;
_cod_original_cell_volume 1468.2(9)
_cod_original_sg_symbol_H-M P1
_cod_database_code 4082395

loop_
_symmetry_equiv_pos_as_xyz
'x, y, z'

loop_
_atom_site_label
_atom_site_type_symbol
_atom_site_fract_x
_atom_site_fract_y
_atom_site_fract_z
_atom_site_U_iso_or_equiv
_atom_site_adp_type
_atom_site_occupancy
_atom_site_symmetry_multiplicity
_atom_site_calc_flag
_atom_site_refinement_flags
Pd1 Pd 0.80439(4) 0.21120(3) 0.77528(3) 0.03378(18) Uani 1 1 d .
Br1 Br 0.88470(11) 0.36222(10) 0.67446(7) 0.0544(3) Uani 1 1 d .
Br2 Br 1.06027(11) 0.23759(11) 0.87654(8) 0.0615(3) Uani 1 1 d .
C1 C 0.9588(10) -0.2448(8) 0.9849(7) 0.040(2) Uani 1 1 d .
C2 C 1.0313(9) -0.2674(9) 1.0727(6) 0.0401(19) Uani 1 1 d .
C3 C 1.0881(10) -0.1612(9) 1.1287(6) 0.043(2) Uani 1 1 d .
H3 H 1.1390 -0.1738 1.1856 0.052 Uiso 1 1 calc R
C4 C 1.0736(10) -0.0345(9) 1.1046(6) 0.0414(19) Uani 1 1 d .
C5 C 0.9985(10) -0.0163(8) 1.0224(6) 0.0391(19) Uani 1 1 d .
H5 H 0.9865 0.0670 1.0057 0.047 Uiso 1 1 calc R
C6 C 0.9377(9) -0.1203(8) 0.9611(6) 0.0352(18) Uani 1 1 d .
C7 C 0.8440(9) -0.0928(8) 0.8718(6) 0.0378(18) Uani 1 1 d .
H7A H 0.9101 -0.0485 0.8404 0.045 Uiso 1 1 calc R
H7B H 0.7981 -0.1732 0.8395 0.045 Uiso 1 1 calc R
C8 C 0.9801(16) -0.3605(12) 0.8578(8) 0.068(3) Uani 1 1 d .
H8A H 0.9119 -0.3534 0.8019 0.102 Uiso 1 1 calc R
H8B H 1.0173 -0.4429 0.8599 0.102 Uiso 1 1 calc R
H8C H 1.0643 -0.2940 0.8675 0.102 Uiso 1 1 calc R
C9 C 1.0449(13) -0.4042(10) 1.1042(7) 0.052(3) Uani 1 1 d .
C10 C 1.1465(13) 0.0826(9) 1.1697(6) 0.051(2) Uani 1 1 d .
C11 C 0.8962(19) -0.4845(14) 1.0837(13) 0.107(6) Uani 1 1 d .
H11A H 0.8244 -0.4399 1.1042 0.160 Uiso 1 1 calc R
H11B H 0.9075 -0.5641 1.1115 0.160 Uiso 1 1 calc R
H11C H 0.8601 -0.5018 1.0220 0.160 Uiso 1 1 calc R
C12 C 1.1637(18) -0.4674(12) 1.0651(9) 0.079(4) Uani 1 1 d .
H12A H 1.2045 -0.5332 1.1014 0.119 Uiso 1 1 calc R
H12B H 1.2448 -0.4029 1.0622 0.119 Uiso 1 1 calc R
H12C H 1.1141 -0.5044 1.0078 0.119 Uiso 1 1 calc R
C13 C 1.1060(16) -0.4044(12) 1.2016(8) 0.068(3) Uani 1 1 d .
H13A H 1.0657 -0.3387 1.2291 0.103 Uiso 1 1 calc R
H13B H 1.2152 -0.3882 1.2167 0.103 Uiso 1 1 calc R
H13C H 1.0761 -0.4867 1.2209 0.103 Uiso 1 1 calc R
C14 C 1.218(3) 0.0443(15) 1.2573(9) 0.128(8) Uani 1 1 d .
H14A H 1.1707 -0.0390 1.2657 0.192 Uiso 1 1 calc R
H14B H 1.2040 0.1058 1.2997 0.192 Uiso 1 1 calc R
H14C H 1.3244 0.0412 1.2636 0.192 Uiso 1 1 calc R
C15 C 1.2647(17) 0.1640(13) 1.1332(9) 0.077(4) Uani 1 1 d .
H15A H 1.3164 0.2327 1.1748 0.116 Uiso 1 1 calc R
H15B H 1.2136 0.1992 1.0803 0.116 Uiso 1 1 calc R
H15C H 1.3374 0.1107 1.1217 0.116 Uiso 1 1 calc R
C16 C 1.0187(18) 0.1683(17) 1.1694(14) 0.119(8) Uani 1 1 d .
H16A H 0.9853 0.1581 1.2214 0.179 Uiso 1 1 calc R
H16B H 0.9346 0.1435 1.1197 0.179 Uiso 1 1 calc R
H16C H 1.0569 0.2566 1.1668 0.179 Uiso 1 1 calc R
C17 C 0.7130(9) 0.1032(9) 0.8528(5) 0.037(2) Uani 1 1 d .
C18 C 0.6089(9) -0.0553(7) 0.9195(5) 0.0324(16) Uani 1 1 d .
C19 C 0.5756(10) -0.1730(8) 0.9522(6) 0.043(2) Uani 1 1 d .
H19 H 0.6351 -0.2398 0.9527 0.052 Uiso 1 1 calc R
C20 C 0.4481(12) -0.1834(9) 0.9837(7) 0.050(2) Uani 1 1 d .
H20 H 0.4226 -0.2587 1.0087 0.060 Uiso 1 1 calc R
C21 C 0.3543(11) -0.0827(9) 0.9792(7) 0.047(2) Uani 1 1 d .
H21 H 0.2657 -0.0950 0.9979 0.056 Uiso 1 1 calc R
C22 C 0.3935(10) 0.0320(9) 0.9478(6) 0.0423(19) Uani 1 1 d .
H22 H 0.3335 0.0986 0.9460 0.051 Uiso 1 1 calc R
C23 C 0.5236(9) 0.0471(7) 0.9188(5) 0.0322(16) Uani 1 1 d .
C24 C 0.5561(9) 0.2789(7) 0.8647(5) 0.0349(17) Uani 1 1 d .
H24 H 0.6491 0.3296 0.8589 0.042 Uiso 1 1 calc R
C25 C 0.5147(11) 0.3415(9) 0.9422(6) 0.045(2) Uani 1 1 d .
H25A H 0.4187 0.2992 0.9484 0.054 Uiso 1 1 calc R
H25B H 0.5928 0.3334 0.9951 0.054 Uiso 1 1 calc R
C26 C 0.5016(13) 0.4825(9) 0.9265(8) 0.059(3) Uani 1 1 d .
H26A H 0.6005 0.5255 0.9257 0.071 Uiso 1 1 calc R
H26B H 0.4704 0.5225 0.9737 0.071 Uiso 1 1 calc R
C27 C 0.3856(13) 0.4998(10) 0.8400(8) 0.057(3) Uani 1 1 d .
H27A H 0.2843 0.4652 0.8427 0.068 Uiso 1 1 calc R
H27B H 0.3848 0.5905 0.8299 0.068 Uiso 1 1 calc R
C28 C 0.4278(12) 0.4308(10) 0.7663(8) 0.055(3) Uani 1 1 d .
H28A H 0.3523 0.4391 0.7123 0.066 Uiso 1 1 calc R
H28B H 0.5256 0.4702 0.7608 0.066 Uiso 1 1 calc R
C29 C 0.4364(10) 0.2905(8) 0.7821(6) 0.0383(18) Uani 1 1 d .
H29 H 0.3380 0.2532 0.7896 0.046 Uiso 1 1 calc R
C30 C 0.5953(10) 0.1809(8) 0.6943(6) 0.0360(19) Uani 1 1 d .
C31 C 0.3447(10) 0.1790(9) 0.6337(6) 0.044(2) Uani 1 1 d .
C32 C 0.1910(12) 0.1899(13) 0.6161(7) 0.062(3) Uani 1 1 d .
H32 H 0.1510 0.2317 0.6559 0.075 Uiso 1 1 calc R
C33 C 0.0973(13) 0.1369(15) 0.5371(8) 0.074(3) Uani 1 1 d .
H33 H -0.0059 0.1466 0.5216 0.088 Uiso 1 1 calc R
C34 C 0.1646(14) 0.0654(14) 0.4792(8) 0.073(3) Uani 1 1 d .
H34 H 0.1016 0.0259 0.4277 0.087 Uiso 1 1 calc R
C35 C 0.3161(13) 0.0550(13) 0.4981(7) 0.062(3) Uani 1 1 d .
H35 H 0.3577 0.0118 0.4597 0.075 Uiso 1 1 calc R
C36 C 0.4080(10) 0.1113(9) 0.5774(6) 0.042(2) Uani 1 1 d .
C37 C 0.6647(12) 0.0359(10) 0.5883(6) 0.048(2) Uani 1 1 d .
H37A H 0.6294 -0.0539 0.5918 0.058 Uiso 1 1 calc R
H37B H 0.7655 0.0540 0.6277 0.058 Uiso 1 1 calc R
C38 C 0.6767(9) 0.0574(9) 0.4954(6) 0.0406(19) Uani 1 1 d .
C39 C 0.6831(10) 0.1809(9) 0.4666(6) 0.0413(19) Uani 1 1 d .
H39 H 0.6785 0.2497 0.5037 0.050 Uiso 1 1 calc R
C40 C 0.6959(12) 0.2032(10) 0.3856(7) 0.050(2) Uani 1 1 d .
C41 C 0.6972(12) 0.0927(10) 0.3295(7) 0.049(2) Uani 1 1 d .
H41 H 0.7033 0.1051 0.2730 0.059 Uiso 1 1 calc R
C42 C 0.6896(11) -0.0295(9) 0.3568(7) 0.044(2) Uani 1 1 d .
C43 C 0.6862(10) -0.0474(8) 0.4425(6) 0.042(2) Uani 1 1 d .
C44 C 0.7126(18) 0.3374(11) 0.3546(8) 0.068(3) Uani 1 1 d .
C45 C 0.840(4) 0.403(3) 0.408(2) 0.187(12) Uiso 1 1 d .
H45A H 0.8523 0.4896 0.3905 0.281 Uiso 1 1 calc R
H45B H 0.9273 0.3617 0.4056 0.281 Uiso 1 1 calc R
H45C H 0.8300 0.4055 0.4668 0.281 Uiso 1 1 calc R
C46 C 0.601(4) 0.404(4) 0.372(2) 0.198(13) Uiso 1 1 d .
H46A H 0.6112 0.4894 0.3529 0.297 Uiso 1 1 calc R
H46B H 0.6111 0.4084 0.4339 0.297 Uiso 1 1 calc R
H46C H 0.5026 0.3606 0.3429 0.297 Uiso 1 1 calc R
C47 C 0.699(3) 0.342(2) 0.2594(13) 0.118(6) Uiso 1 1 d .
H47A H 0.7894 0.3172 0.2470 0.177 Uiso 1 1 calc R
H47B H 0.6858 0.4281 0.2423 0.177 Uiso 1 1 calc R
H47C H 0.6123 0.2845 0.2280 0.177 Uiso 1 1 calc R
C48 C 0.6856(13) -0.1466(10) 0.2900(7) 0.055(2) Uani 1 1 d .
C49 C 0.685(3) -0.1011(14) 0.2001(9) 0.123(8) Uani 1 1 d .
H49A H 0.7772 -0.0464 0.2032 0.184 Uiso 1 1 calc R
H49B H 0.5991 -0.0541 0.1798 0.184 Uiso 1 1 calc R
H49C H 0.6771 -0.1741 0.1607 0.184 Uiso 1 1 calc R
C50 C 0.5306(16) -0.2368(12) 0.2837(11) 0.086(5) Uani 1 1 d .
H50A H 0.5209 -0.3076 0.2422 0.129 Uiso 1 1 calc R
H50B H 0.4459 -0.1881 0.2656 0.129 Uiso 1 1 calc R
H50C H 0.5318 -0.2689 0.3395 0.129 Uiso 1 1 calc R
C51 C 0.8214(16) -0.2162(14) 0.3188(11) 0.085(4) Uani 1 1 d .
H51A H 0.7909 -0.3071 0.3096 0.127 Uiso 1 1 calc R
H51B H 0.8677 -0.1951 0.3793 0.127 Uiso 1 1 calc R
H51C H 0.8932 -0.1915 0.2859 0.127 Uiso 1 1 calc R
C52 C 0.8118(16) -0.1983(13) 0.5338(9) 0.073(3) Uani 1 1 d .
H52A H 0.8968 -0.1919 0.5085 0.109 Uiso 1 1 calc R
H52B H 0.7947 -0.2839 0.5518 0.109 Uiso 1 1 calc R
H52C H 0.8332 -0.1382 0.5832 0.109 Uiso 1 1 calc R
C53 C 0.232(3) 0.841(3) 0.690(3) 0.213(18) Uani 1 1 d .
H53 H 0.2070 0.8724 0.6314 0.255 Uiso 1 1 calc R
Cl1 Cl 0.1271(6) 0.6769(6) 0.6712(4) 0.1272(16) Uani 1 1 d .
Cl2 Cl 0.4225(7) 0.8311(8) 0.7073(4) 0.168(3) Uani 1 1 d .
Cl3 Cl 0.1508(10) 0.9351(7) 0.7408(5) 0.162(3) Uani 1 1 d .
N1 N 0.7258(7) -0.0145(7) 0.8785(5) 0.0345(15) Uani 1 1 d .
N2 N 0.5949(7) 0.1449(6) 0.8794(4) 0.0319(14) Uani 1 1 d .
N3 N 0.4656(7) 0.2211(7) 0.7062(4) 0.0365(15) Uani 1 1 d .
N4 N 0.5619(8) 0.1154(7) 0.6170(5) 0.0398(16) Uani 1 1 d .
O1 O 0.8987(8) -0.3471(6) 0.9254(4) 0.0508(16) Uani 1 1 d .
O2 O 0.6812(9) -0.1702(7) 0.4722(5) 0.0539(17) Uani 1 1 d .
O4 O 0.2340(19) 0.7041(14) 0.4474(8) 0.130(5) Uani 1 1 d .
H4A H 0.2851 0.6411 0.4424 0.156 Uiso 1 1 d R
H4B H 0.1556 0.6691 0.4607 0.156 Uiso 1 1 d R
O3 O 0.308(2) 0.4761(16) 0.5035(11) 0.148(5) Uiso 1 1 d .
H3A H 0.3990 0.5082 0.5345 0.178 Uiso 1 1 d R
H3B H 0.3163 0.4196 0.4684 0.178 Uiso 1 1 d R

loop_
_atom_site_aniso_label
_atom_site_aniso_U_11
_atom_site_aniso_U_22
_atom_site_aniso_U_33
_atom_site_aniso_U_23
_atom_site_aniso_U_13
_atom_site_aniso_U_12
Pd1 0.0260(3) 0.0353(3) 0.0434(4) 0.0054(2) 0.0143(2) 0.0046(2)
Br1 0.0567(6) 0.0542(6) 0.0555(6) 0.0076(5) 0.0253(5) -0.0064(5)
Br2 0.0324(5) 0.0696(7) 0.0765(8) 0.0228(6) 0.0039(5) -0.0016(5)
C1 0.031(4) 0.030(4) 0.062(6) 0.000(4) 0.015(4) 0.006(3)
C2 0.031(4) 0.043(5) 0.053(5) 0.005(4) 0.019(4) 0.009(3)
C3 0.041(5) 0.041(5) 0.049(5) 0.000(4) 0.016(4) 0.008(4)
C4 0.040(4) 0.042(5) 0.049(5) 0.003(4) 0.023(4) 0.010(4)
C5 0.039(4) 0.035(4) 0.047(5) 0.002(3) 0.015(4) 0.011(3)
C6 0.026(4) 0.036(4) 0.049(5) 0.001(3) 0.019(4) 0.008(3)
C7 0.036(4) 0.035(4) 0.050(5) -0.002(3) 0.022(4) 0.012(3)
C8 0.097(9) 0.053(7) 0.061(7) -0.005(5) 0.026(6) 0.026(6)
C9 0.061(6) 0.033(5) 0.060(6) 0.011(4) 0.013(5) -0.002(5)
C10 0.067(6) 0.039(5) 0.049(5) -0.009(4) 0.018(5) 0.008(5)
C11 0.087(10) 0.065(9) 0.143(14) 0.063(9) -0.006(9) -0.027(8)
C12 0.109(11) 0.054(7) 0.091(9) 0.023(6) 0.039(8) 0.042(7)
C13 0.080(8) 0.051(6) 0.075(8) 0.022(5) 0.021(6) 0.007(6)
C14 0.24(2) 0.057(8) 0.054(8) -0.009(6) 0.001(11) -0.022(12)
C15 0.090(9) 0.067(8) 0.066(7) -0.021(6) 0.022(7) -0.028(7)
C16 0.093(11) 0.092(11) 0.180(19) -0.079(13) 0.060(12) 0.006(9)
C17 0.031(4) 0.046(5) 0.032(4) -0.013(4) 0.005(3) 0.009(4)
C18 0.031(4) 0.031(4) 0.037(4) 0.002(3) 0.013(3) 0.000(3)
C19 0.037(4) 0.032(4) 0.067(6) 0.009(4) 0.025(4) 0.007(3)
C20 0.056(6) 0.032(5) 0.075(7) 0.008(4) 0.043(5) 0.006(4)
C21 0.037(5) 0.045(5) 0.067(6) 0.012(4) 0.030(4) 0.003(4)
C22 0.040(5) 0.036(5) 0.054(5) 0.002(4) 0.017(4) 0.010(4)
C23 0.035(4) 0.026(4) 0.039(4) 0.009(3) 0.015(3) 0.005(3)
C24 0.034(4) 0.028(4) 0.048(5) 0.006(3) 0.019(4) 0.005(3)
C25 0.047(5) 0.043(5) 0.054(5) -0.006(4) 0.026(4) 0.017(4)
C26 0.067(7) 0.030(5) 0.083(8) -0.008(5) 0.027(6) 0.003(4)
C27 0.057(6) 0.036(5) 0.080(7) 0.005(5) 0.018(5) 0.015(4)
C28 0.046(5) 0.053(6) 0.073(7) 0.018(5) 0.020(5) 0.019(5)
C29 0.033(4) 0.038(5) 0.050(5) 0.007(4) 0.019(4) 0.010(3)
C30 0.039(5) 0.031(4) 0.045(5) 0.009(3) 0.022(4) 0.006(3)
C31 0.028(4) 0.050(5) 0.051(5) 0.009(4) 0.009(4) 0.000(4)
C32 0.041(5) 0.090(9) 0.061(7) 0.016(6) 0.015(5) 0.020(5)
C33 0.040(6) 0.109(10) 0.065(7) 0.008(7) 0.005(5) -0.004(6)
C34 0.053(7) 0.098(10) 0.058(7) -0.002(6) 0.002(5) -0.003(6)
C35 0.049(6) 0.080(8) 0.052(6) -0.006(5) 0.009(5) -0.004(5)
C36 0.033(4) 0.055(5) 0.042(5) 0.006(4) 0.015(4) 0.002(4)
C37 0.058(6) 0.054(6) 0.036(5) 0.009(4) 0.015(4) 0.014(5)
C38 0.032(4) 0.042(5) 0.052(5) -0.001(4) 0.021(4) 0.002(3)
C39 0.037(4) 0.041(5) 0.051(5) 0.002(4) 0.019(4) 0.007(4)
C40 0.053(6) 0.044(5) 0.052(6) 0.005(4) 0.016(4) 0.002(4)
C41 0.057(6) 0.052(6) 0.050(5) 0.010(4) 0.030(5) 0.012(4)
C42 0.047(5) 0.040(5) 0.051(6) -0.009(4) 0.022(4) 0.004(4)
C43 0.040(5) 0.030(4) 0.057(5) 0.003(4) 0.014(4) 0.001(4)
C44 0.111(10) 0.043(6) 0.058(6) 0.000(5) 0.034(7) 0.017(6)
C48 0.067(6) 0.050(6) 0.054(6) -0.004(4) 0.024(5) 0.007(5)
C49 0.26(3) 0.065(9) 0.051(8) -0.009(6) 0.060(12) 0.026(12)
C50 0.075(9) 0.049(7) 0.127(13) -0.024(8) 0.025(9) -0.013(6)
C51 0.076(8) 0.072(8) 0.113(11) -0.029(8) 0.036(8) 0.017(7)
C52 0.076(8) 0.068(8) 0.079(9) 0.008(6) 0.020(7) 0.026(7)
C53 0.13(2) 0.14(2) 0.43(6) 0.06(3) 0.18(3) 0.016(16)
Cl1 0.112(4) 0.128(4) 0.141(4) 0.028(3) 0.031(3) 0.009(3)
Cl2 0.123(4) 0.225(7) 0.124(4) 0.068(4) -0.001(3) -0.060(4)
Cl3 0.207(7) 0.143(5) 0.142(5) 0.011(4) 0.067(5) -0.014(5)
N1 0.027(3) 0.037(4) 0.045(4) 0.003(3) 0.018(3) 0.008(3)
N2 0.030(3) 0.030(3) 0.040(4) 0.005(3) 0.015(3) 0.009(3)
N3 0.025(3) 0.052(4) 0.034(4) 0.002(3) 0.009(3) 0.007(3)
N4 0.035(4) 0.050(4) 0.038(4) 0.001(3) 0.015(3) 0.005(3)
O1 0.057(4) 0.035(3) 0.059(4) -0.006(3) 0.011(3) 0.008(3)
O2 0.059(5) 0.045(4) 0.058(4) 0.011(3) 0.014(4) 0.010(3)
O4 0.186(15) 0.132(11) 0.089(8) 0.020(7) 0.056(9) 0.043(10)

loop_
_atom_type_symbol
_atom_type_description
_atom_type_scat_dispersion_real
_atom_type_scat_dispersion_imag
_atom_type_scat_source
C C 0.0033 0.0016 'International Tables Vol C Tables 4.2.6.8 and 6.1.1.4'
H H 0.0000 0.0000 'International Tables Vol C Tables 4.2.6.8 and 6.1.1.4'
N N 0.0061 0.0033 'International Tables Vol C Tables 4.2.6.8 and 6.1.1.4'
O O 0.0106 0.0060 'International Tables Vol C Tables 4.2.6.8 and 6.1.1.4'
Br Br -0.2901 2.4595 'International Tables Vol C Tables 4.2.6.8 and 6.1.1.4'
Pd Pd -0.9988 1.0072 'International Tables Vol C Tables 4.2.6.8 and 6.1.1.4'
Cl Cl 0.1484 0.1585 'International Tables Vol C Tables 4.2.6.8 and 6.1.1.4'

loop_
_geom_angle_atom_site_label_1
_geom_angle_atom_site_label_2
_geom_angle_atom_site_label_3
_geom_angle
C17 Pd1 C30 84.3(3)
C17 Pd1 Br2 93.6(2)
C30 Pd1 Br2 177.2(2)
C17 Pd1 Br1 171.6(2)
C30 Pd1 Br1 89.7(2)
Br2 Pd1 Br1 92.51(4)
O1 C1 C6 119.8(9)
O1 C1 C2 119.9(8)
C6 C1 C2 120.0(8)
C3 C2 C1 116.9(9)
C3 C2 C9 121.1(9)
C1 C2 C9 122.0(8)
C2 C3 C4 123.6(9)
C2 C3 H3 118.2
C4 C3 H3 118.2
C5 C4 C3 118.2(8)
C5 C4 C10 120.4(9)
C3 C4 C10 121.3(9)
C4 C5 C6 121.6(8)
C4 C5 H5 119.2
C6 C5 H5 119.2
C1 C6 C5 119.5(8)
C1 C6 C7 121.9(8)
C5 C6 C7 118.5(8)
N1 C7 C6 110.9(6)
N1 C7 H7A 109.5
C6 C7 H7A 109.5
N1 C7 H7B 109.5
C6 C7 H7B 109.5
H7A C7 H7B 108.0
O1 C8 H8A 109.5
O1 C8 H8B 109.5
H8A C8 H8B 109.5
O1 C8 H8C 109.5
H8A C8 H8C 109.5
H8B C8 H8C 109.5
C11 C9 C13 105.4(11)
C11 C9 C2 112.3(10)
C13 C9 C2 112.4(9)
C11 C9 C12 111.7(12)
C13 C9 C12 105.4(10)
C2 C9 C12 109.5(9)
C14 C10 C16 112.2(14)
C14 C10 C15 110.6(14)
C16 C10 C15 105.6(12)
C14 C10 C4 112.8(9)
C16 C10 C4 106.6(9)
C15 C10 C4 108.6(8)
C9 C11 H11A 109.5
C9 C11 H11B 109.5
H11A C11 H11B 109.5
C9 C11 H11C 109.5
H11A C11 H11C 109.5
H11B C11 H11C 109.5
C9 C12 H12A 109.5
C9 C12 H12B 109.5
H12A C12 H12B 109.5
C9 C12 H12C 109.5
H12A C12 H12C 109.5
H12B C12 H12C 109.5
C9 C13 H13A 109.5
C9 C13 H13B 109.5
H13A C13 H13B 109.5
C9 C13 H13C 109.5
H13A C13 H13C 109.5
H13B C13 H13C 109.5
C10 C14 H14A 109.5
C10 C14 H14B 109.5
H14A C14 H14B 109.5
C10 C14 H14C 109.5
H14A C14 H14C 109.5
H14B C14 H14C 109.5
C10 C15 H15A 109.5
C10 C15 H15B 109.5
H15A C15 H15B 109.5
C10 C15 H15C 109.5
H15A C15 H15C 109.5
H15B C15 H15C 109.5
C10 C16 H16A 109.5
C10 C16 H16B 109.5
H16A C16 H16B 109.5
C10 C16 H16C 109.5
H16A C16 H16C 109.5
H16B C16 H16C 109.5
N1 C17 N2 107.1(8)
N1 C17 Pd1 134.2(6)
N2 C17 Pd1 118.0(6)
C19 C18 C23 123.8(7)
C19 C18 N1 129.7(7)
C23 C18 N1 106.4(7)
C20 C19 C18 115.1(8)
C20 C19 H19 122.5
C18 C19 H19 122.5
C19 C20 C21 122.1(8)
C19 C20 H20 118.9
C21 C20 H20 118.9
C22 C21 C20 120.4(8)
C22 C21 H21 119.8
C20 C21 H21 119.8
C21 C22 C23 118.8(8)
C21 C22 H22 120.6
C23 C22 H22 120.6
C22 C23 C18 119.6(7)
C22 C23 N2 135.2(7)
C18 C23 N2 105.0(6)
N2 C24 C29 113.9(6)
N2 C24 C25 112.8(7)
C29 C24 C25 110.8(7)
N2 C24 H24 106.3
C29 C24 H24 106.3
C25 C24 H24 106.3
C26 C25 C24 108.4(8)
C26 C25 H25A 110.0
C24 C25 H25A 110.0
C26 C25 H25B 110.0
C24 C25 H25B 110.0
H25A C25 H25B 108.4
C25 C26 C27 111.7(8)
C25 C26 H26A 109.3
C27 C26 H26A 109.3
C25 C26 H26B 109.3
C27 C26 H26B 109.3
H26A C26 H26B 107.9
C28 C27 C26 109.8(8)
C28 C27 H27A 109.7
C26 C27 H27A 109.7
C28 C27 H27B 109.7
C26 C27 H27B 109.7
H27A C27 H27B 108.2
C29 C28 C27 110.9(9)
C29 C28 H28A 109.5
C27 C28 H28A 109.5
C29 C28 H28B 109.5
C27 C28 H28B 109.5
H28A C28 H28B 108.0
N3 C29 C24 112.5(6)
N3 C29 C28 110.6(8)
C24 C29 C28 108.9(8)
N3 C29 H29 108.2
C24 C29 H29 108.2
C28 C29 H29 108.2
N4 C30 N3 108.3(8)
N4 C30 Pd1 124.1(6)
N3 C30 Pd1 127.6(6)
C32 C31 C36 122.5(9)
C32 C31 N3 131.5(9)
C36 C31 N3 105.9(7)
C31 C32 C33 118.3(11)
C31 C32 H32 120.8
C33 C32 H32 120.8
C32 C33 C34 118.6(11)
C32 C33 H33 120.7
C34 C33 H33 120.7
C35 C34 C33 122.0(11)
C35 C34 H34 119.0
C33 C34 H34 119.0
C34 C35 C36 118.0(10)
C34 C35 H35 121.0
C36 C35 H35 121.0
N4 C36 C31 106.9(7)
N4 C36 C35 132.7(8)
C31 C36 C35 120.4(9)
N4 C37 C38 114.0(8)
N4 C37 H37A 108.8
C38 C37 H37A 108.8
N4 C37 H37B 108.8
C38 C37 H37B 108.8
H37A C37 H37B 107.7
C43 C38 C39 121.0(8)
C43 C38 C37 119.1(9)
C39 C38 C37 119.9(8)
C40 C39 C38 121.3(8)
C40 C39 H39 119.3
C38 C39 H39 119.3
C39 C40 C41 117.2(9)
C39 C40 C44 122.3(9)
C41 C40 C44 120.5(9)
C42 C41 C40 122.1(9)
C42 C41 H41 119.0
C40 C41 H41 119.0
C41 C42 C43 118.8(8)
C41 C42 C48 119.0(9)
C43 C42 C48 122.1(9)
O2 C43 C38 120.6(9)
O2 C43 C42 119.9(8)
C38 C43 C42 119.3(9)
C45 C44 C46 101(2)
C45 C44 C47 116(2)
C46 C44 C47 107(2)
C45 C44 C40 107.9(19)
C46 C44 C40 109.2(19)
C47 C44 C40 114.4(12)
C44 C45 H45A 109.5
C44 C45 H45B 109.5
H45A C45 H45B 109.5
C44 C45 H45C 109.5
H45A C45 H45C 109.5
H45B C45 H45C 109.5
C44 C46 H46A 109.5
C44 C46 H46B 109.5
H46A C46 H46B 109.5
C44 C46 H46C 109.5
H46A C46 H46C 109.5
H46B C46 H46C 109.5
C44 C47 H47A 109.5
C44 C47 H47B 109.5
H47A C47 H47B 109.5
C44 C47 H47C 109.5
H47A C47 H47C 109.5
H47B C47 H47C 109.5
C51 C48 C49 107.1(12)
C51 C48 C42 111.2(10)
C49 C48 C42 111.5(10)
C51 C48 C50 112.1(11)
C49 C48 C50 108.8(13)
C42 C48 C50 106.3(8)
C48 C49 H49A 109.5
C48 C49 H49B 109.5
H49A C49 H49B 109.5
C48 C49 H49C 109.5
H49A C49 H49C 109.5
H49B C49 H49C 109.5
C48 C50 H50A 109.5
C48 C50 H50B 109.5
H50A C50 H50B 109.5
C48 C50 H50C 109.5
H50A C50 H50C 109.5
H50B C50 H50C 109.5
C48 C51 H51A 109.5
C48 C51 H51B 109.5
H51A C51 H51B 109.5
C48 C51 H51C 109.5
H51A C51 H51C 109.5
H51B C51 H51C 109.5
O2 C52 H52A 109.5
O2 C52 H52B 109.5
H52A C52 H52B 109.5
O2 C52 H52C 109.5
H52A C52 H52C 109.5
H52B C52 H52C 109.5
Cl3 C53 Cl2 128(3)
Cl3 C53 Cl1 110.7(11)
Cl2 C53 Cl1 109.6(16)
Cl3 C53 H53 101.7
Cl2 C53 H53 101.7
Cl1 C53 H53 101.7
C17 N1 C18 110.5(7)
C17 N1 C7 126.8(7)
C18 N1 C7 122.6(7)
C17 N2 C23 110.9(7)
C17 N2 C24 120.5(7)
C23 N2 C24 128.7(6)
C30 N3 C31 109.1(7)
C30 N3 C29 130.6(7)
C31 N3 C29 120.2(7)
C30 N4 C36 109.8(7)
C30 N4 C37 124.4(8)
C36 N4 C37 124.4(8)
C1 O1 C8 114.2(8)
C43 O2 C52 116.3(9)
H4A O4 H4B 104.1
H3A O3 H3B 109.4

loop_
_geom_bond_atom_site_label_1
_geom_bond_atom_site_label_2
_geom_bond_distance
Pd1 C17 1.982(10)
Pd1 C30 2.003(10)
Pd1 Br2 2.4637(13)
Pd1 Br1 2.4800(12)
C1 O1 1.378(11)
C1 C6 1.390(13)
C1 C2 1.429(14)
C2 C3 1.374(13)
C2 C9 1.541(14)
C3 C4 1.404(14)
C3 H3 0.9300
C4 C5 1.347(13)
C4 C10 1.558(13)
C5 C6 1.409(12)
C5 H5 0.9300
C6 C7 1.518(13)
C7 N1 1.446(10)
C7 H7A 0.9700
C7 H7B 0.9700
C8 O1 1.470(13)
C8 H8A 0.9600
C8 H8B 0.9600
C8 H8C 0.9600
C9 C11 1.476(17)
C9 C13 1.513(17)
C9 C12 1.574(17)
C10 C14 1.47(2)
C10 C16 1.546(18)
C10 C15 1.547(17)
C11 H11A 0.9600
C11 H11B 0.9600
C11 H11C 0.9600
C12 H12A 0.9600
C12 H12B 0.9600
C12 H12C 0.9600
C13 H13A 0.9600
C13 H13B 0.9600
C13 H13C 0.9600
C14 H14A 0.9600
C14 H14B 0.9600
C14 H14C 0.9600
C15 H15A 0.9600
C15 H15B 0.9600
C15 H15C 0.9600
C16 H16A 0.9600
C16 H16B 0.9600
C16 H16C 0.9600
C17 N1 1.320(12)
C17 N2 1.362(10)
C18 C19 1.388(12)
C18 C23 1.391(11)
C18 N1 1.425(10)
C19 C20 1.378(12)
C19 H19 0.9300
C20 C21 1.421(13)
C20 H20 0.9300
C21 C22 1.365(14)
C21 H21 0.9300
C22 C23 1.378(12)
C22 H22 0.9300
C23 N2 1.408(11)
C24 N2 1.495(10)
C24 C29 1.501(12)
C24 C25 1.531(11)
C24 H24 0.9800
C25 C26 1.519(14)
C25 H25A 0.9700
C25 H25B 0.9700
C26 C27 1.541(16)
C26 H26A 0.9700
C26 H26B 0.9700
C27 C28 1.514(15)
C27 H27A 0.9700
C27 H27B 0.9700
C28 C29 1.507(14)
C28 H28A 0.9700
C28 H28B 0.9700
C29 N3 1.490(10)
C29 H29 0.9800
C30 N4 1.341(11)
C30 N3 1.354(11)
C31 C32 1.378(14)
C31 C36 1.399(13)
C31 N3 1.403(12)
C32 C33 1.392(17)
C32 H32 0.9300
C33 C34 1.463(18)
C33 H33 0.9300
C34 C35 1.357(17)
C34 H34 0.9300
C35 C36 1.400(14)
C35 H35 0.9300
C36 N4 1.384(12)
C37 N4 1.466(12)
C37 C38 1.536(12)
C37 H37A 0.9700
C37 H37B 0.9700
C38 C43 1.388(12)
C38 C39 1.388(14)
C39 C40 1.352(14)
C39 H39 0.9300
C40 C41 1.445(14)
C40 C44 1.511(16)
C41 C42 1.366(15)
C41 H41 0.9300
C42 C43 1.395(14)
C42 C48 1.592(12)
C43 O2 1.386(12)
C44 C45 1.36(3)
C44 C46 1.38(3)
C44 C47 1.50(2)
C45 H45A 0.9600
C45 H45B 0.9600
C45 H45C 0.9600
C46 H46A 0.9600
C46 H46B 0.9600
C46 H46C 0.9600
C47 H47A 0.9600
C47 H47B 0.9600
C47 H47C 0.9600
C48 C51 1.485(18)
C48 C49 1.524(18)
C48 C50 1.597(16)
C49 H49A 0.9600
C49 H49B 0.9600
C49 H49C 0.9600
C50 H50A 0.9600
C50 H50B 0.9600
C50 H50C 0.9600
C51 H51A 0.9600
C51 H51B 0.9600
C51 H51C 0.9600
C52 O2 1.404(15)
C52 H52A 0.9600
C52 H52B 0.9600
C52 H52C 0.9600
C53 Cl3 1.61(3)
C53 Cl2 1.70(3)
C53 Cl1 1.86(3)
C53 H53 0.9800
O4 H4A 0.8608
O4 H4B 0.8481
O3 H3A 0.8778
O3 H3B 0.8252
